data_4339829
loop_
_publ_author_name
'Kitto, Heather J.'
'Rae, A. David'
'Webster, Richard D.'
'Willis, Anthony C.'
'Wild, S. Bruce'

_publ_section_title
;
 Synthesis, structure, and electrochemistry of di- and zerovalent nickel,
 palladium, and platinum monomers and dimers derived from an enantiopure
 (S,S)-tetra(tertiary phosphine).
;
_journal_issue 19
_journal_name_full 'Inorganic chemistry'
_journal_page_first 8059
_journal_page_last 8070
_journal_paper_doi 10.1021/ic700912q
_journal_volume 46
_journal_year 2007
_chemical_absolute_configuration ad
_chemical_compound_source
;
?
;
_chemical_formula_moiety ' C44 H45 N Ni P4 2+, (C F3 O3 S -)2 '
_chemical_formula_sum 'C46 H45 F6 N Ni O6 P4 S2'
_chemical_formula_weight 1068.59
_chemical_name_systematic
; 
? 
;
_space_group_IT_number 19
_symmetry_cell_setting orthorhombic
_symmetry_space_group_name_Hall 'P 2ac 2ab'
_symmetry_space_group_name_H-M 'P 21 21 21'
_atom_sites_solution_hydrogens geom
_atom_sites_solution_primary direct
_audit_creation_date 05-15-02
_audit_creation_method CRYSTALS_ver_12-03-99
_audit_update_record
;
2005-02-16 - Report on C46 H45 F6 N Ni O6 P4 S2
             by Anthony C. Willis
             for   Heather J. Kitto and S. Bruce Wild

2005-02-16 - passes checkcif tests with minor warnings

;
_cell_angle_alpha 90
_cell_angle_beta 90
_cell_angle_gamma 90
_cell_formula_units_Z 8
_cell_length_a 13.2784(1)
_cell_length_b 19.3240(2)
_cell_length_c 37.3338(4)
_cell_measurement_reflns_used 112592
_cell_measurement_temperature 200
_cell_measurement_theta_max 25
_cell_measurement_theta_min 3
_cell_volume 9579.55(16)
_computing_cell_refinement
; 
 Denzo/Scalepack (Otwinowski & Minor, 1996) 
;
_computing_data_collection
; 
 COLLECT (Nonius BV, 1997) 
;
_computing_data_reduction
; 
 Denzo/Scalepack (Otwinowski & Minor, 1996) 
;
_computing_molecular_graphics
; 
ORTEP-II (Johnson 1976) in teXsan (MSC, 1992-1997)
;
_computing_publication_material
; 
 CRYSTALS (Watkin et al 2003) 
;
_computing_structure_refinement
; 
 CRYSTALS (Watkin et al 2003) 
;
_computing_structure_solution
; 
 SIR92 (Altomare et al, 1994) 
;
_diffrn_ambient_temperature 200
_diffrn_measured_fraction_theta_full 0.998
_diffrn_measured_fraction_theta_max 0.998
_diffrn_measurement_device_type
; 
Nonius Kappa CCD 
;
_diffrn_measurement_method ' \f and \w scans with CCD '
_diffrn_radiation_monochromator graphite
_diffrn_radiation_type 'Mo K\a'
_diffrn_radiation_wavelength 0.71073
_diffrn_reflns_av_R_equivalents 0.06
_diffrn_reflns_limit_h_max 15
_diffrn_reflns_limit_h_min -15
_diffrn_reflns_limit_k_max 22
_diffrn_reflns_limit_k_min -22
_diffrn_reflns_limit_l_max 44
_diffrn_reflns_limit_l_min -44
_diffrn_reflns_number 92042
_diffrn_reflns_theta_full 25.022
_diffrn_reflns_theta_max 25.0
_diffrn_reflns_theta_min 2.607
_diffrn_standards_decay_% 0.00
_diffrn_standards_interval_count 0
_diffrn_standards_interval_time 0
_diffrn_standards_number 0
_exptl_absorpt_coefficient_mu 0.698
_exptl_absorpt_correction_T_max 0.964
_exptl_absorpt_correction_T_min 0.879
_exptl_absorpt_correction_type integration
_exptl_absorpt_process_details
;
via Gaussian method (Coppens, 1970) implemented in maXus (2000)
;
_exptl_crystal_colour ' orange '
_exptl_crystal_density_diffrn 1.482
_exptl_crystal_density_meas ?
_exptl_crystal_description ' plate '
_exptl_crystal_F_000 4400
_exptl_crystal_size_max 0.22
_exptl_crystal_size_mid 0.16
_exptl_crystal_size_min 0.06
_refine_diff_density_max 1.52
_refine_diff_density_min -1.13
_refine_ls_abs_structure_details 'Flack, 7650 Friedel-pairs'
_refine_ls_abs_structure_Flack -0.007(12)
_refine_ls_extinction_method None
_refine_ls_goodness_of_fit_ref 1.1872
_refine_ls_hydrogen_treatment noref
_refine_ls_matrix_type full
_refine_ls_number_parameters 1171
_refine_ls_number_reflns 11403
_refine_ls_number_restraints 38
_refine_ls_R_factor_all 0.0615
_refine_ls_R_factor_gt 0.0404
_refine_ls_shift/su_max 0.022
_refine_ls_structure_factor_coef F
_refine_ls_weighting_details
;
 Method, part 1, Chebychev polynomial, (Watkin, 1994, Prince, 1982) 
 [weight] = 1.0/[A~0~*T~0~(x)+A~1~*T~1~(x) ... +A~n-1~]*T~n-1~(x)] 
 where A~i~ are the Chebychev coefficients listed below and x= Fcalc/Fmax 
 Method = Robust Weighting (Prince, 1982) 
 W = [weight] * [1-(deltaF/6*sigmaF)^2^]^2^ 
 A~i~ are: 
 0.812 0.317 0.561 
;
_refine_ls_weighting_scheme calc
_refine_ls_wR_factor_all 0.0567
_refine_ls_wR_factor_gt 0.0463
_refine_ls_wR_factor_ref 0.0463
_reflns_limit_h_max 15
_reflns_limit_h_min -15
_reflns_limit_k_max 22
_reflns_limit_k_min 0
_reflns_limit_l_max 44
_reflns_limit_l_min 0
_reflns_number_gt 11403
_reflns_number_total 16875
_reflns_threshold_expression I>3.0u(I)
_cod_data_source_file ic700912q-file001.cif
_cod_data_source_block 1_hjk6
_cod_depositor_comments
;
The following automatic conversions were performed:

'_symmetry_cell_setting' value 'Orthorhombic' changed to
'orthorhombic' according to
/usr/data/users/saulius/automatic-downloads/retrospective/ACS/lib/dictionaries/cif_core.dic
dictionary named 'cif_core.dic' version 2.4.2 from 2011-04-26.

Automatic conversion script
Id: cif_fix_values 2281 2013-09-26 08:29:07Z andrius 

The following automatic conversions were performed:

'_exptl_crystal_density_meas' value 'not measured' was changed to '?'
- the value is perceived as not measured.

Automatic conversion script
Id: cif_fix_values 3008 2015-01-20 13:52:24Z robertas 
;
_cod_original_sg_symbol_H-M 'P 21 21 21 '
_cod_original_formula_sum ' C46 H45 F6 N Ni O6 P4 S2 '
_cod_database_code 4339829

loop_
_symmetry_equiv_pos_as_xyz
x,y,z
x+1/2,-y+1/2,-z
-x,y+1/2,-z+1/2
-x+1/2,-y,z+1/2

loop_
_atom_site_label
_atom_site_type_symbol
_atom_site_fract_x
_atom_site_fract_y
_atom_site_fract_z
_atom_site_U_iso_or_equiv
_atom_site_occupancy
_atom_site_adp_type
_atom_site_refinement_flags_posn
_atom_site_refinement_flags_occupancy
Ni1 Ni 0.37898(4) 0.36179(3) 0.214635(15) 0.0282 1.0000 Uani . .
Ni2 Ni 0.44168(4) 0.50253(3) 0.467017(15) 0.0269 1.0000 Uani . .
S1 S 0.43851(12) 0.26513(7) -0.10095(4) 0.0487 1.0000 Uani . .
S2 S 0.44821(11) 0.31863(7) 0.07947(3) 0.0402 1.0000 Uani . .
S3 S 0.80059(11) 0.34766(7) 0.34792(4) 0.0421 1.0000 Uani . .
S4 S 0.35032(18) 0.23478(12) 0.37091(6) 0.0556(5) 0.738(3) Uiso D P
S5 S 0.2796(5) 0.2425(3) 0.37315(17) 0.0556(5) 0.262(3) Uiso D P
P1 P 0.25849(10) 0.42720(7) 0.19087(3) 0.0325 1.0000 Uani . .
P2 P 0.28471(10) 0.27787(7) 0.19406(3) 0.0327 1.0000 Uani . .
P3 P 0.48106(10) 0.27912(7) 0.23213(4) 0.0346 1.0000 Uani . .
P4 P 0.42819(10) 0.41609(7) 0.26504(3) 0.0344 1.0000 Uani . .
P5 P 0.35587(9) 0.51101(7) 0.51870(3) 0.0321 1.0000 Uani . .
P6 P 0.30891(9) 0.55645(7) 0.44713(4) 0.0326 1.0000 Uani . .
P7 P 0.48961(9) 0.50409(7) 0.41088(3) 0.0289 1.0000 Uani . .
P8 P 0.54051(10) 0.40763(6) 0.47024(3) 0.0305 1.0000 Uani . .
F11 F 0.5005(3) 0.2298(2) -0.03717(11) 0.0780 1.0000 Uani . .
F12 F 0.5485(3) 0.33235(19) -0.05458(10) 0.0664 1.0000 Uani . .
F13 F 0.6166(3) 0.2392(3) -0.07502(13) 0.0857 1.0000 Uani . .
F21 F 0.5654(4) 0.2449(3) 0.03880(13) 0.1040 1.0000 Uani . .
F22 F 0.5520(5) 0.3499(3) 0.02237(11) 0.1068 1.0000 Uani . .
F23 F 0.6405(3) 0.3253(4) 0.06838(17) 0.1275 1.0000 Uani . .
F31 F 0.8515(4) 0.2200(2) 0.36235(16) 0.1030 1.0000 Uani . .
F32 F 0.8843(4) 0.2531(3) 0.30873(13) 0.1041 1.0000 Uani . .
F33 F 0.9751(3) 0.2872(3) 0.35236(15) 0.0955 1.0000 Uani . .
F41 F 0.3097(9) 0.1479(6) 0.4208(3) 0.175(2) 0.738(3) Uiso D P
F42 F 0.2857(9) 0.1098(5) 0.3679(3) 0.175(2) 0.738(3) Uiso D P
F43 F 0.1798(7) 0.1830(6) 0.3871(3) 0.175(2) 0.738(3) Uiso D P
F51 F 0.255(2) 0.1931(12) 0.4357(4) 0.175(2) 0.262(3) Uiso D P
F52 F 0.1952(18) 0.1305(11) 0.3934(7) 0.175(2) 0.262(3) Uiso D P
F53 F 0.3534(18) 0.1295(11) 0.4030(8) 0.175(2) 0.262(3) Uiso D P
O11 O 0.4805(4) 0.3116(3) -0.12700(13) 0.0819 1.0000 Uani . .
O12 O 0.4355(6) 0.1956(3) -0.1109(2) 0.1348 1.0000 Uani . .
O13 O 0.3510(4) 0.2913(3) -0.08428(16) 0.0839 1.0000 Uani . .
O21 O 0.4497(4) 0.3901(2) 0.08894(12) 0.0644 1.0000 Uani . .
O22 O 0.4708(4) 0.2719(2) 0.10764(11) 0.0690 1.0000 Uani . .
O23 O 0.3655(4) 0.2989(3) 0.05664(14) 0.0754 1.0000 Uani . .
O31 O 0.8480(4) 0.4000(2) 0.32677(13) 0.0673 1.0000 Uani . .
O32 O 0.8048(3) 0.3595(2) 0.38566(10) 0.0544 1.0000 Uani . .
O33 O 0.7045(3) 0.3254(2) 0.33526(13) 0.0620 1.0000 Uani . .
O41 O 0.3022(8) 0.2565(6) 0.3387(2) 0.158(2) 0.738(3) Uiso D P
O42 O 0.3263(10) 0.2865(5) 0.3965(3) 0.158(2) 0.738(3) Uiso D P
O43 O 0.4517(5) 0.2155(6) 0.3766(3) 0.158(2) 0.738(3) Uiso D P
O51 O 0.3390(18) 0.2138(12) 0.3449(5) 0.158(2) 0.262(3) Uiso D P
O52 O 0.325(2) 0.2972(9) 0.3927(6) 0.158(2) 0.262(3) Uiso D P
O53 O 0.1756(8) 0.2499(13) 0.3653(7) 0.158(2) 0.262(3) Uiso D P
N1 N 0.4757(3) 0.3969(2) 0.17714(12) 0.0386 1.0000 Uani . .
N2 N 0.5389(3) 0.5798(2) 0.48530(10) 0.0316 1.0000 Uani . .
C1 C 0.2354(5) 0.3834(3) 0.14793(14) 0.0440 1.0000 Uani . .
C2 C 0.2161(5) 0.3071(3) 0.15397(16) 0.0508 1.0000 Uani . .
C3 C 0.3690(4) 0.2048(2) 0.18336(15) 0.0404 1.0000 Uani . .
C4 C 0.4356(4) 0.1947(3) 0.21553(16) 0.0424 1.0000 Uani . .
C5 C 0.4844(5) 0.2779(4) 0.28061(16) 0.0550 1.0000 Uani . .
C6 C 0.4656(6) 0.3476(3) 0.29745(15) 0.0580 1.0000 Uani . .
C7 C 0.5418(4) 0.4163(3) 0.16053(14) 0.0436 1.0000 Uani . .
C8 C 0.6274(6) 0.4442(4) 0.1400(2) 0.0731 1.0000 Uani . .
C11 C 0.3142(4) 0.6022(3) 0.51705(15) 0.0409 1.0000 Uani . .
C12 C 0.2578(4) 0.6138(3) 0.48181(15) 0.0421 1.0000 Uani . .
C13 C 0.3441(4) 0.6048(3) 0.40660(14) 0.0374 1.0000 Uani . .
C14 C 0.3983(4) 0.5514(3) 0.38312(13) 0.0387 1.0000 Uani . .
C15 C 0.4973(4) 0.4142(3) 0.39645(12) 0.0352 1.0000 Uani . .
C16 C 0.5583(5) 0.3724(3) 0.42451(12) 0.0391 1.0000 Uani . .
C17 C 0.6020(4) 0.6158(3) 0.49241(13) 0.0340 1.0000 Uani . .
C18 C 0.6881(5) 0.6627(3) 0.5006(2) 0.0567 1.0000 Uani . .
C51 C 0.5289(5) 0.2672(3) -0.06491(18) 0.0541 1.0000 Uani . .
C52 C 0.5574(6) 0.3101(4) 0.05068(19) 0.0666 1.0000 Uani . .
C53 C 0.8836(5) 0.2733(4) 0.34228(18) 0.0613 1.0000 Uani . .
C54 C 0.2769(6) 0.1655(4) 0.3883(2) 0.136(5) 0.739(3) Uiso D P
C55 C 0.2724(13) 0.1702(7) 0.4028(4) 0.136(5) 0.261(3) Uiso D P
C111 C 0.2911(4) 0.5159(3) 0.18002(14) 0.0389 1.0000 Uani . .
C112 C 0.3474(5) 0.5324(3) 0.15007(15) 0.0455 1.0000 Uani . .
C113 C 0.3776(6) 0.6005(3) 0.14343(19) 0.0676 1.0000 Uani . .
C114 C 0.3529(6) 0.6520(4) 0.16703(19) 0.0681 1.0000 Uani . .
C115 C 0.2949(6) 0.6359(3) 0.1968(2) 0.0696 1.0000 Uani . .
C116 C 0.2633(5) 0.5685(3) 0.20347(15) 0.0500 1.0000 Uani . .
C121 C 0.1385(4) 0.4322(3) 0.21299(14) 0.0404 1.0000 Uani . .
C122 C 0.1228(4) 0.4036(3) 0.24655(13) 0.0379 1.0000 Uani . .
C123 C 0.0314(4) 0.4072(3) 0.26390(17) 0.0519 1.0000 Uani . .
C124 C -0.0462(5) 0.4415(4) 0.2476(2) 0.0672 1.0000 Uani . .
C125 C -0.0329(5) 0.4720(5) 0.2145(2) 0.0842 1.0000 Uani . .
C126 C 0.0585(5) 0.4671(5) 0.19691(19) 0.0757 1.0000 Uani . .
C211 C 0.1912(4) 0.2361(3) 0.22319(14) 0.0354 1.0000 Uani . .
C212 C 0.1992(4) 0.2397(3) 0.25958(14) 0.0405 1.0000 Uani . .
C213 C 0.1300(5) 0.2053(3) 0.28171(19) 0.0575 1.0000 Uani . .
C214 C 0.0522(5) 0.1696(3) 0.2660(2) 0.0630 1.0000 Uani . .
C215 C 0.0445(5) 0.1652(4) 0.2297(2) 0.0721 1.0000 Uani . .
C216 C 0.1123(5) 0.1999(3) 0.20839(18) 0.0550 1.0000 Uani . .
C311 C 0.6102(4) 0.2841(3) 0.21673(15) 0.0420 1.0000 Uani . .
C312 C 0.6298(4) 0.2696(3) 0.18005(15) 0.0455 1.0000 Uani . .
C313 C 0.7272(5) 0.2722(4) 0.16684(18) 0.0549 1.0000 Uani . .
C314 C 0.8054(5) 0.2879(4) 0.1901(2) 0.0710 1.0000 Uani . .
C315 C 0.7872(5) 0.3007(4) 0.2260(2) 0.0695 1.0000 Uani . .
C316 C 0.6896(4) 0.3001(3) 0.23889(17) 0.0509 1.0000 Uani . .
C411 C 0.5384(4) 0.4707(3) 0.25873(14) 0.0346 1.0000 Uani . .
C412 C 0.5393(4) 0.5158(3) 0.22944(14) 0.0405 1.0000 Uani . .
C413 C 0.6220(5) 0.5579(3) 0.22335(17) 0.0531 1.0000 Uani . .
C414 C 0.7042(5) 0.5558(3) 0.2459(2) 0.0613 1.0000 Uani . .
C415 C 0.7033(5) 0.5120(4) 0.2750(2) 0.0627 1.0000 Uani . .
C416 C 0.6214(4) 0.4698(3) 0.28235(18) 0.0488 1.0000 Uani . .
C421 C 0.3414(4) 0.4717(3) 0.29023(14) 0.0413 1.0000 Uani . .
C422 C 0.3414(4) 0.5433(3) 0.28511(16) 0.0487 1.0000 Uani . .
C423 C 0.2685(5) 0.5848(4) 0.30148(16) 0.0555 1.0000 Uani . .
C424 C 0.1969(5) 0.5549(5) 0.32315(17) 0.0657 1.0000 Uani . .
C425 C 0.1959(5) 0.4865(6) 0.32900(17) 0.0758 1.0000 Uani . .
C426 C 0.2680(5) 0.4421(4) 0.31304(15) 0.0559 1.0000 Uani . .
C511 C 0.4242(3) 0.4991(3) 0.56023(12) 0.0354 1.0000 Uani . .
C512 C 0.4870(4) 0.5511(3) 0.57384(13) 0.0403 1.0000 Uani . .
C513 C 0.5487(5) 0.5366(3) 0.60325(15) 0.0480 1.0000 Uani . .
C514 C 0.5489(5) 0.4723(3) 0.61828(15) 0.0518 1.0000 Uani . .
C515 C 0.4858(5) 0.4207(4) 0.60586(16) 0.0586 1.0000 Uani . .
C516 C 0.4237(4) 0.4353(3) 0.57697(15) 0.0471 1.0000 Uani . .
C521 C 0.2412(4) 0.4618(3) 0.52562(14) 0.0382 1.0000 Uani . .
C522 C 0.2317(5) 0.3958(3) 0.51093(18) 0.0551 1.0000 Uani . .
C523 C 0.1466(6) 0.3563(4) 0.5184(2) 0.0768 1.0000 Uani . .
C524 C 0.0717(5) 0.3835(4) 0.53935(17) 0.0632 1.0000 Uani . .
C525 C 0.0808(4) 0.4477(4) 0.55324(17) 0.0546 1.0000 Uani . .
C526 C 0.1645(4) 0.4874(3) 0.54626(15) 0.0487 1.0000 Uani . .
C611 C 0.2054(4) 0.5030(3) 0.43179(14) 0.0403 1.0000 Uani . .
C612 C 0.2161(4) 0.4337(3) 0.42510(18) 0.0512 1.0000 Uani . .
C613 C 0.1357(5) 0.3943(3) 0.41182(19) 0.0613 1.0000 Uani . .
C614 C 0.0458(5) 0.4259(4) 0.40564(18) 0.0647 1.0000 Uani . .
C615 C 0.0343(4) 0.4948(4) 0.41168(17) 0.0606 1.0000 Uani . .
C616 C 0.1138(4) 0.5334(4) 0.42475(17) 0.0522 1.0000 Uani . .
C711 C 0.6088(4) 0.5442(2) 0.40062(13) 0.0308 1.0000 Uani . .
C712 C 0.6248(4) 0.6148(2) 0.40898(13) 0.0332 1.0000 Uani . .
C713 C 0.7141(4) 0.6457(3) 0.40081(14) 0.0401 1.0000 Uani . .
C714 C 0.7907(4) 0.6095(3) 0.38476(15) 0.0438 1.0000 Uani . .
C715 C 0.7765(4) 0.5409(3) 0.37527(14) 0.0378 1.0000 Uani . .
C716 C 0.6862(4) 0.5080(3) 0.38368(13) 0.0357 1.0000 Uani . .
C811 C 0.6638(4) 0.4332(2) 0.48746(13) 0.0326 1.0000 Uani . .
C812 C 0.6680(4) 0.4624(3) 0.52083(14) 0.0397 1.0000 Uani . .
C813 C 0.7567(4) 0.4889(3) 0.53475(18) 0.0493 1.0000 Uani . .
C814 C 0.8422(5) 0.4876(4) 0.51412(19) 0.0594 1.0000 Uani . .
C815 C 0.8408(5) 0.4573(4) 0.4811(2) 0.0601 1.0000 Uani . .
C816 C 0.7528(4) 0.4301(3) 0.46739(17) 0.0477 1.0000 Uani . .
C821 C 0.5024(4) 0.3320(2) 0.49624(13) 0.0336 1.0000 Uani . .
C822 C 0.4244(5) 0.2908(3) 0.48350(16) 0.0471 1.0000 Uani . .
C823 C 0.3872(6) 0.2362(3) 0.50352(19) 0.0608 1.0000 Uani . .
C824 C 0.4255(6) 0.2229(3) 0.53751(17) 0.0610 1.0000 Uani . .
C825 C 0.5026(6) 0.2618(3) 0.54993(18) 0.0591 1.0000 Uani . .
C826 C 0.5426(5) 0.3163(3) 0.52952(14) 0.0441 1.0000 Uani . .
H11 H 0.2962(5) 0.3885(3) 0.13235(14) 0.0525 1.0000 Uiso R .
H12 H 0.1760(5) 0.4049(3) 0.13584(14) 0.0525 1.0000 Uiso R .
H21 H 0.1423(5) 0.3000(3) 0.15778(16) 0.0623 1.0000 Uiso R .
H22 H 0.2387(5) 0.2798(3) 0.13269(16) 0.0623 1.0000 Uiso R .
H31 H 0.4112(4) 0.2162(2) 0.16198(15) 0.0487 1.0000 Uiso R .
H32 H 0.3283(4) 0.1623(2) 0.17831(15) 0.0487 1.0000 Uiso R .
H41 H 0.3959(4) 0.1713(3) 0.23482(16) 0.0517 1.0000 Uiso R .
H42 H 0.4944(4) 0.1650(3) 0.20883(16) 0.0517 1.0000 Uiso R .
H51 H 0.5528(5) 0.2619(4) 0.28819(16) 0.0643 1.0000 Uiso R .
H52 H 0.4325(5) 0.2446(4) 0.28956(16) 0.0643 1.0000 Uiso R .
H61 H 0.5284(6) 0.3633(3) 0.30979(15) 0.0701 1.0000 Uiso R .
H62 H 0.4103(6) 0.3425(3) 0.31543(15) 0.0701 1.0000 Uiso R .
H81 H 0.6169(6) 0.4952(4) 0.1359(2) 0.0930 1.0000 Uiso R .
H82 H 0.6912(6) 0.4368(4) 0.1538(2) 0.0930 1.0000 Uiso R .
H83 H 0.6320(6) 0.4200(4) 0.1164(2) 0.0930 1.0000 Uiso R .
H111 H 0.2692(4) 0.6121(3) 0.53791(15) 0.0464 1.0000 Uiso R .
H112 H 0.3741(4) 0.6336(3) 0.51799(15) 0.0464 1.0000 Uiso R .
H121 H 0.2650(4) 0.6631(3) 0.47413(15) 0.0509 1.0000 Uiso R .
H122 H 0.1850(4) 0.6028(3) 0.48554(15) 0.0509 1.0000 Uiso R .
H131 H 0.3915(4) 0.6431(3) 0.41281(14) 0.0464 1.0000 Uiso R .
H132 H 0.2834(4) 0.6243(3) 0.39443(14) 0.0464 1.0000 Uiso R .
H141 H 0.4337(4) 0.5750(3) 0.36287(13) 0.0489 1.0000 Uiso R .
H142 H 0.3473(4) 0.5183(3) 0.37333(13) 0.0489 1.0000 Uiso R .
H151 H 0.4280(4) 0.3943(3) 0.39483(12) 0.0462 1.0000 Uiso R .
H152 H 0.5305(4) 0.4117(3) 0.37244(12) 0.0462 1.0000 Uiso R .
H161 H 0.6313(5) 0.3757(3) 0.41817(12) 0.0489 1.0000 Uiso R .
H162 H 0.5368(5) 0.3228(3) 0.42407(12) 0.0489 1.0000 Uiso R .
H181 H 0.6844(5) 0.6773(3) 0.5263(2) 0.0690 1.0000 Uiso R .
H182 H 0.7530(5) 0.6377(3) 0.4963(2) 0.0690 1.0000 Uiso R .
H183 H 0.6847(5) 0.7044(3) 0.4848(2) 0.0690 1.0000 Uiso R .
H1121 H 0.3682(5) 0.4947(3) 0.13327(15) 0.0547 1.0000 Uiso R .
H1131 H 0.4149(6) 0.6117(3) 0.12088(19) 0.0829 1.0000 Uiso R .
H1141 H 0.3768(6) 0.7004(4) 0.16285(19) 0.0791 1.0000 Uiso R .
H1151 H 0.2764(6) 0.6733(3) 0.2141(2) 0.0820 1.0000 Uiso R .
H1161 H 0.2196(5) 0.5578(3) 0.22457(15) 0.0597 1.0000 Uiso R .
H1221 H 0.1798(4) 0.3783(3) 0.25819(13) 0.0441 1.0000 Uiso R .
H1231 H 0.0227(4) 0.3870(3) 0.28837(17) 0.0658 1.0000 Uiso R .
H1241 H -0.1138(5) 0.4436(4) 0.2594(2) 0.0831 1.0000 Uiso R .
H1251 H -0.0899(5) 0.4976(5) 0.2031(2) 0.1069 1.0000 Uiso R .
H1261 H 0.0677(5) 0.4890(5) 0.17288(19) 0.0903 1.0000 Uiso R .
H2121 H 0.2552(4) 0.2673(3) 0.27035(14) 0.0532 1.0000 Uiso R .
H2131 H 0.1380(5) 0.2063(3) 0.30834(19) 0.0699 1.0000 Uiso R .
H2141 H 0.0007(5) 0.1467(3) 0.2816(2) 0.0801 1.0000 Uiso R .
H2151 H -0.0110(5) 0.1375(4) 0.2187(2) 0.0862 1.0000 Uiso R .
H2161 H 0.1058(5) 0.1981(3) 0.18173(18) 0.0671 1.0000 Uiso R .
H3121 H 0.5725(4) 0.2580(3) 0.16372(15) 0.0550 1.0000 Uiso R .
H3131 H 0.7401(5) 0.2628(4) 0.14091(18) 0.0685 1.0000 Uiso R .
H3141 H 0.8759(5) 0.2893(4) 0.1808(2) 0.0823 1.0000 Uiso R .
H3151 H 0.8444(5) 0.3102(4) 0.2427(2) 0.0827 1.0000 Uiso R .
H3161 H 0.6765(4) 0.3115(3) 0.26460(17) 0.0617 1.0000 Uiso R .
H4121 H 0.4794(4) 0.5180(3) 0.21324(14) 0.0484 1.0000 Uiso R .
H4131 H 0.6233(5) 0.5897(3) 0.20225(17) 0.0653 1.0000 Uiso R .
H4141 H 0.7634(5) 0.5866(3) 0.2415(2) 0.0773 1.0000 Uiso R .
H4151 H 0.7638(5) 0.5101(4) 0.2909(2) 0.0754 1.0000 Uiso R .
H4161 H 0.6207(4) 0.4392(3) 0.30397(18) 0.0605 1.0000 Uiso R .
H4221 H 0.3940(4) 0.5643(3) 0.26934(16) 0.0608 1.0000 Uiso R .
H4231 H 0.2692(5) 0.6361(4) 0.29780(16) 0.0732 1.0000 Uiso R .
H4241 H 0.1436(5) 0.5841(5) 0.33455(17) 0.0808 1.0000 Uiso R .
H4251 H 0.1432(5) 0.4662(6) 0.34502(17) 0.0939 1.0000 Uiso R .
H4261 H 0.2674(5) 0.3911(4) 0.31744(15) 0.0669 1.0000 Uiso R .
H5121 H 0.4864(4) 0.5980(3) 0.56253(13) 0.0499 1.0000 Uiso R .
H5131 H 0.5938(5) 0.5736(3) 0.61287(15) 0.0613 1.0000 Uiso R .
H5141 H 0.5944(5) 0.4623(3) 0.63902(15) 0.0655 1.0000 Uiso R .
H5151 H 0.4854(5) 0.3736(4) 0.61706(16) 0.0685 1.0000 Uiso R .
H5161 H 0.3763(4) 0.3990(3) 0.56802(15) 0.0574 1.0000 Uiso R .
H5221 H 0.2857(5) 0.3773(3) 0.49487(18) 0.0648 1.0000 Uiso R .
H5231 H 0.1410(6) 0.3081(4) 0.5088(2) 0.0903 1.0000 Uiso R .
H5241 H 0.0098(5) 0.3555(4) 0.54422(17) 0.0791 1.0000 Uiso R .
H5251 H 0.0263(4) 0.4662(4) 0.56901(17) 0.0683 1.0000 Uiso R .
H5261 H 0.1692(4) 0.5354(3) 0.55606(15) 0.0560 1.0000 Uiso R .
H6121 H 0.2824(4) 0.4112(3) 0.43004(18) 0.0642 1.0000 Uiso R .
H6131 H 0.1444(5) 0.3438(3) 0.40667(19) 0.0722 1.0000 Uiso R .
H6141 H -0.0126(5) 0.3982(4) 0.39666(18) 0.0760 1.0000 Uiso R .
H6151 H -0.0323(4) 0.5173(4) 0.40714(17) 0.0714 1.0000 Uiso R .
H6161 H 0.1058(4) 0.5843(4) 0.42848(17) 0.0659 1.0000 Uiso R .
H7121 H 0.5703(4) 0.6415(2) 0.42117(13) 0.0403 1.0000 Uiso R .
H7131 H 0.7234(4) 0.6958(3) 0.40663(14) 0.0472 1.0000 Uiso R .
H7141 H 0.8568(4) 0.6327(3) 0.38007(15) 0.0552 1.0000 Uiso R .
H7151 H 0.8303(4) 0.5154(3) 0.36200(14) 0.0477 1.0000 Uiso R .
H7161 H 0.6770(4) 0.4579(3) 0.37783(13) 0.0463 1.0000 Uiso R .
H8121 H 0.6050(4) 0.4636(3) 0.53552(14) 0.0466 1.0000 Uiso R .
H8131 H 0.7573(4) 0.5090(3) 0.55945(18) 0.0616 1.0000 Uiso R .
H8141 H 0.9060(5) 0.5085(4) 0.52328(19) 0.0740 1.0000 Uiso R .
H8151 H 0.9035(5) 0.4556(4) 0.4663(2) 0.0727 1.0000 Uiso R .
H8161 H 0.7527(4) 0.4074(3) 0.44335(17) 0.0618 1.0000 Uiso R .
H8221 H 0.3954(5) 0.3008(3) 0.45932(16) 0.0589 1.0000 Uiso R .
H8231 H 0.3324(6) 0.2063(3) 0.49357(19) 0.0672 1.0000 Uiso R .
H8241 H 0.3961(6) 0.1853(3) 0.55265(17) 0.0735 1.0000 Uiso R .
H8251 H 0.5314(6) 0.2511(3) 0.57404(18) 0.0705 1.0000 Uiso R .
H8261 H 0.6005(5) 0.3438(3) 0.53907(14) 0.0541 1.0000 Uiso R .

loop_
_atom_site_aniso_label
_atom_site_aniso_U_11
_atom_site_aniso_U_22
_atom_site_aniso_U_33
_atom_site_aniso_U_23
_atom_site_aniso_U_13
_atom_site_aniso_U_12
Ni1 0.0282(3) 0.0325(3) 0.0239(3) 0.0003(3) -0.0022(3) 0.0013(3)
Ni2 0.0254(3) 0.0285(3) 0.0268(3) -0.0024(3) 0.0007(2) -0.0002(3)
S1 0.0444(8) 0.0405(8) 0.0613(9) -0.0044(7) -0.0128(7) 0.0030(7)
S2 0.0404(7) 0.0457(8) 0.0346(7) 0.0056(6) 0.0007(6) 0.0000(6)
S3 0.0397(7) 0.0445(8) 0.0420(7) 0.0002(6) 0.0011(6) 0.0084(6)
P1 0.0346(7) 0.0347(7) 0.0281(6) 0.0028(5) -0.0011(5) 0.0071(5)
P2 0.0340(7) 0.0324(7) 0.0318(7) -0.0014(5) -0.0030(5) -0.0003(5)
P3 0.0316(6) 0.0426(7) 0.0295(6) 0.0060(6) -0.0002(5) 0.0082(6)
P4 0.0388(7) 0.0395(7) 0.0248(6) -0.0003(5) -0.0018(5) -0.0092(6)
P5 0.0297(6) 0.0336(7) 0.0330(6) -0.0072(5) 0.0036(5) -0.0016(5)
P6 0.0254(6) 0.0325(7) 0.0399(7) -0.0014(6) -0.0016(5) 0.0019(5)
P7 0.0294(6) 0.0328(6) 0.0245(6) -0.0010(5) -0.0018(5) -0.0002(5)
P8 0.0364(7) 0.0290(6) 0.0261(6) -0.0008(5) 0.0023(5) 0.0048(5)
F11 0.090(3) 0.084(3) 0.060(2) 0.029(2) 0.004(2) -0.003(2)
F12 0.078(3) 0.064(2) 0.057(2) -0.0043(17) -0.015(2) -0.012(2)
F13 0.050(2) 0.107(4) 0.100(3) 0.025(3) -0.006(2) 0.014(2)
F21 0.125(4) 0.099(4) 0.088(3) -0.035(3) 0.008(3) 0.048(3)
F22 0.168(5) 0.101(3) 0.051(2) 0.007(2) 0.045(3) -0.036(4)
F23 0.039(3) 0.216(7) 0.127(4) -0.046(4) 0.013(3) -0.027(3)
F31 0.121(4) 0.052(3) 0.136(4) 0.008(3) -0.039(4) 0.023(3)
F32 0.104(4) 0.118(4) 0.090(3) -0.063(3) -0.005(3) 0.034(3)
F33 0.047(2) 0.115(4) 0.124(4) -0.046(3) -0.021(2) 0.031(2)
O11 0.093(4) 0.110(4) 0.043(3) 0.010(3) -0.012(2) -0.008(3)
O12 0.174(7) 0.052(3) 0.179(7) -0.027(4) -0.102(6) 0.012(4)
O13 0.044(3) 0.104(4) 0.103(4) 0.005(3) -0.001(3) 0.013(3)
O21 0.089(3) 0.048(2) 0.057(3) -0.008(2) 0.005(3) 0.016(2)
O22 0.109(4) 0.055(3) 0.043(2) 0.016(2) -0.012(2) -0.019(3)
O23 0.055(3) 0.091(4) 0.080(3) 0.008(3) -0.020(3) -0.007(3)
O31 0.070(3) 0.065(3) 0.067(3) 0.010(2) 0.021(2) -0.005(2)
O32 0.060(3) 0.064(3) 0.039(2) -0.014(2) 0.0035(19) 0.012(2)
O33 0.040(2) 0.071(3) 0.075(3) 0.005(2) -0.018(2) 0.003(2)
N1 0.039(3) 0.042(3) 0.035(2) 0.0000(19) -0.002(2) 0.002(2)
N2 0.035(2) 0.033(2) 0.026(2) -0.0015(17) -0.0020(18) -0.0033(19)
C1 0.050(3) 0.047(3) 0.035(3) 0.003(2) -0.013(2) 0.008(3)
C2 0.065(4) 0.041(3) 0.046(3) -0.006(3) -0.018(3) 0.001(3)
C3 0.040(3) 0.028(3) 0.052(3) -0.006(2) 0.007(3) -0.003(2)
C4 0.033(3) 0.043(3) 0.051(3) 0.011(3) 0.007(3) 0.006(2)
C5 0.052(4) 0.070(4) 0.043(3) 0.010(3) 0.005(3) 0.027(3)
C6 0.098(5) 0.042(3) 0.034(3) 0.009(2) -0.017(3) -0.013(3)
C7 0.043(3) 0.055(3) 0.033(3) -0.002(2) 0.004(3) -0.009(3)
C8 0.060(4) 0.096(6) 0.063(4) 0.000(4) 0.018(4) -0.023(4)
C11 0.039(3) 0.039(3) 0.045(3) -0.013(2) 0.002(2) 0.000(2)
C12 0.035(3) 0.036(3) 0.056(3) -0.008(2) -0.001(3) 0.006(2)
C13 0.034(3) 0.033(3) 0.046(3) 0.010(2) -0.008(2) 0.005(2)
C14 0.034(3) 0.055(3) 0.027(3) 0.005(2) -0.002(2) 0.003(2)
C15 0.047(3) 0.037(3) 0.022(2) -0.008(2) 0.003(2) -0.006(2)
C16 0.056(3) 0.033(3) 0.028(2) -0.006(2) 0.007(2) 0.003(3)
C17 0.035(3) 0.038(3) 0.029(3) -0.002(2) -0.005(2) 0.000(2)
C18 0.039(3) 0.047(4) 0.084(5) 0.003(3) -0.011(3) -0.008(3)
C51 0.050(4) 0.054(4) 0.059(4) 0.006(3) -0.004(3) -0.009(3)
C52 0.072(5) 0.073(5) 0.054(4) -0.009(4) 0.009(4) 0.003(4)
C53 0.060(4) 0.070(5) 0.055(4) -0.016(4) -0.010(3) 0.012(4)
C111 0.051(3) 0.031(3) 0.035(3) 0.006(2) -0.008(2) 0.006(2)
C112 0.065(4) 0.036(3) 0.035(3) 0.007(2) -0.001(3) 0.006(3)
C113 0.094(5) 0.051(4) 0.058(4) 0.013(3) -0.004(4) -0.003(4)
C114 0.104(6) 0.045(4) 0.056(4) 0.007(3) -0.011(4) -0.009(4)
C115 0.101(6) 0.043(4) 0.064(4) -0.015(3) -0.026(4) 0.018(4)
C116 0.073(4) 0.043(3) 0.034(3) -0.003(2) -0.006(3) 0.016(3)
C121 0.036(3) 0.046(3) 0.039(3) 0.004(2) 0.000(2) 0.009(2)
C122 0.035(3) 0.047(3) 0.032(3) -0.013(2) -0.002(2) 0.004(2)
C123 0.046(3) 0.061(4) 0.049(3) -0.005(3) 0.006(3) -0.005(3)
C124 0.041(3) 0.078(5) 0.083(5) 0.001(4) 0.013(4) 0.016(3)
C125 0.047(4) 0.125(7) 0.080(5) 0.031(5) -0.001(4) 0.031(4)
C126 0.048(4) 0.122(6) 0.057(4) 0.029(4) -0.002(3) 0.028(4)
C211 0.027(2) 0.034(3) 0.046(3) -0.004(2) 0.002(2) 0.003(2)
C212 0.043(3) 0.041(3) 0.038(3) -0.002(2) 0.005(2) 0.003(2)
C213 0.061(4) 0.055(4) 0.056(4) -0.004(3) 0.016(3) 0.005(3)
C214 0.049(4) 0.051(4) 0.089(5) -0.006(3) 0.029(4) -0.002(3)
C215 0.039(4) 0.087(5) 0.090(6) -0.020(4) 0.009(4) -0.020(3)
C216 0.041(3) 0.072(4) 0.052(4) -0.007(3) 0.000(3) -0.009(3)
C311 0.036(3) 0.049(3) 0.041(3) 0.001(3) 0.003(3) 0.006(2)
C312 0.036(3) 0.051(3) 0.049(3) -0.005(3) 0.003(3) 0.011(3)
C313 0.041(3) 0.070(4) 0.054(4) -0.001(3) 0.014(3) 0.000(3)
C314 0.035(3) 0.092(5) 0.086(6) -0.003(4) 0.008(4) -0.003(3)
C315 0.040(4) 0.088(5) 0.081(5) -0.017(4) -0.015(3) -0.001(3)
C316 0.037(3) 0.072(4) 0.043(3) -0.008(3) -0.008(3) -0.001(3)
C411 0.030(3) 0.036(3) 0.037(3) -0.008(2) -0.005(2) -0.001(2)
C412 0.042(3) 0.040(3) 0.039(3) -0.005(2) 0.001(2) -0.005(2)
C413 0.062(4) 0.041(3) 0.056(4) -0.005(3) 0.019(3) -0.009(3)
C414 0.037(3) 0.048(4) 0.099(5) -0.021(4) 0.019(4) -0.006(3)
C415 0.037(3) 0.061(4) 0.091(5) -0.019(4) -0.004(3) -0.002(3)
C416 0.038(3) 0.046(3) 0.062(4) 0.000(3) -0.005(3) 0.006(3)
C421 0.035(3) 0.062(4) 0.027(3) -0.014(2) 0.005(2) -0.009(2)
C422 0.047(3) 0.059(4) 0.040(3) -0.011(3) -0.005(3) 0.009(3)
C423 0.047(3) 0.076(4) 0.043(3) -0.011(3) -0.006(3) 0.013(3)
C424 0.050(4) 0.109(6) 0.038(3) -0.020(4) -0.013(3) 0.017(4)
C425 0.045(4) 0.149(9) 0.033(3) -0.023(4) 0.009(3) -0.025(5)
C426 0.055(4) 0.083(5) 0.030(3) -0.007(3) 0.005(3) -0.023(3)
C511 0.027(2) 0.050(3) 0.030(2) -0.007(3) 0.0068(18) 0.000(2)
C512 0.046(3) 0.045(3) 0.030(3) -0.002(2) 0.007(2) 0.001(3)
C513 0.055(4) 0.055(4) 0.034(3) -0.006(3) -0.003(3) -0.010(3)
C514 0.062(4) 0.059(4) 0.034(3) -0.001(3) -0.006(3) 0.013(3)
C515 0.074(4) 0.057(4) 0.044(3) 0.012(3) -0.002(3) 0.001(3)
C516 0.051(3) 0.041(3) 0.049(3) -0.001(3) 0.004(3) -0.004(3)
C521 0.037(3) 0.043(3) 0.035(3) -0.003(2) 0.000(2) -0.005(2)
C522 0.049(3) 0.052(4) 0.064(4) -0.014(3) 0.014(3) -0.012(3)
C523 0.078(5) 0.066(5) 0.086(5) -0.011(4) 0.004(4) -0.037(4)
C524 0.042(4) 0.095(5) 0.053(4) -0.009(4) 0.003(3) -0.023(4)
C525 0.033(3) 0.081(5) 0.050(4) 0.002(3) 0.005(3) -0.003(3)
C526 0.036(3) 0.066(4) 0.045(3) 0.000(3) 0.005(2) -0.002(3)
C611 0.033(3) 0.047(3) 0.041(3) -0.001(3) -0.004(2) -0.002(3)
C612 0.035(3) 0.046(3) 0.072(4) 0.004(3) -0.009(3) -0.006(3)
C613 0.060(4) 0.053(4) 0.071(4) -0.010(3) 0.001(3) -0.029(3)
C614 0.049(4) 0.087(5) 0.058(4) -0.007(4) 0.002(3) -0.032(4)
C615 0.028(3) 0.094(5) 0.060(4) -0.002(4) -0.002(2) -0.007(3)
C616 0.037(3) 0.066(4) 0.054(4) -0.002(3) -0.006(3) -0.001(3)
C711 0.029(2) 0.031(3) 0.032(3) 0.002(2) -0.002(2) 0.003(2)
C712 0.037(3) 0.030(2) 0.033(3) 0.0023(19) 0.001(2) 0.007(2)
C713 0.044(3) 0.033(3) 0.044(3) 0.005(2) 0.002(2) -0.010(2)
C714 0.042(3) 0.053(4) 0.036(3) 0.011(2) -0.003(2) -0.006(3)
C715 0.025(3) 0.049(3) 0.039(3) 0.001(2) 0.003(2) 0.010(2)
C716 0.034(3) 0.034(3) 0.039(3) -0.005(2) 0.000(2) 0.000(2)
C811 0.036(3) 0.026(2) 0.036(3) 0.006(2) 0.005(2) 0.007(2)
C812 0.034(3) 0.046(3) 0.039(3) -0.003(2) 0.000(2) 0.002(2)
C813 0.042(3) 0.043(3) 0.063(4) 0.001(3) -0.019(3) -0.001(2)
C814 0.042(3) 0.065(4) 0.071(4) 0.014(4) -0.012(3) -0.001(3)
C815 0.035(3) 0.076(5) 0.069(5) 0.006(4) 0.009(3) 0.007(3)
C816 0.036(3) 0.055(4) 0.052(3) 0.004(3) 0.007(3) 0.011(3)
C821 0.043(3) 0.028(2) 0.029(3) -0.007(2) 0.006(2) 0.001(2)
C822 0.056(4) 0.041(3) 0.045(3) 0.004(3) -0.001(3) -0.003(3)
C823 0.072(4) 0.043(4) 0.067(4) -0.006(3) 0.012(4) -0.015(3)
C824 0.097(5) 0.038(3) 0.049(4) 0.014(3) 0.018(4) 0.000(3)
C825 0.094(5) 0.038(3) 0.045(3) 0.013(3) 0.007(3) 0.003(3)
C826 0.057(4) 0.037(3) 0.037(3) -0.001(2) -0.002(3) 0.003(3)

loop_
_atom_type_symbol
_atom_type_scat_dispersion_real
_atom_type_scat_dispersion_imag
_atom_type_scat_Cromer_Mann_a1
_atom_type_scat_Cromer_Mann_b1
_atom_type_scat_Cromer_Mann_a2
_atom_type_scat_Cromer_Mann_b2
_atom_type_scat_Cromer_Mann_a3
_atom_type_scat_Cromer_Mann_b3
_atom_type_scat_Cromer_Mann_a4
_atom_type_scat_Cromer_Mann_b4
_atom_type_scat_Cromer_Mann_c
_atom_type_scat_source
'C   ' 0.0033 0.0016 2.3100 20.8439 1.0200 10.2075 1.5886 0.5687 0.8650 51.6512 0.2156 International_Tables_Vol_IV_Table_2.2B
'H   ' 0.0000 0.0000 0.4930 10.5109 0.3229 26.1257 0.1402 3.1424 0.0408 57.7998 0.0030 International_Tables_Vol_IV_Table_2.2B
'F   ' 0.0171 0.0103 3.5392 10.2825 2.6412 4.2944 1.5170 0.2615 1.0243 26.1476 0.2776 International_Tables_Vol_IV_Table_2.2B
'N   ' 0.0061 0.0033 12.2126 0.0057 3.1322 9.8933 2.0125 28.9975 1.1663 0.5826 -11.5290 International_Tables_Vol_IV_Table_2.2B
'Ni  ' 0.3393 1.1124 12.8376 3.8785 7.2920 0.2565 4.4438 12.1763 2.3800 66.3421 1.0341 International_Tables_Vol_IV_Table_2.2B
'O   ' 0.0106 0.0060 3.0485 13.2771 2.2868 5.7011 1.5463 0.3239 0.8670 32.9089 0.2508 International_Tables_Vol_IV_Table_2.2B
'P   ' 0.1023 0.0942 6.4345 1.9067 4.1791 27.1570 1.7800 0.5260 1.4908 68.1645 1.1149 International_Tables_Vol_IV_Table_2.2B
'S   ' 0.1246 0.1234 6.9053 1.4679 5.2034 22.2151 1.4379 0.2536 1.5863 56.1720 0.8669 International_Tables_Vol_IV_Table_2.2B

loop_
_exptl_crystal_face_index_h
_exptl_crystal_face_index_k
_exptl_crystal_face_index_l
_exptl_crystal_face_perp_dist
1 0 0 0.001
-1 0 0 0.060
0 -1 0 0.090
0 0 1 0.090
0 0 -1 0.130
0 2 -1 0.097
2 3 0 0.059
6 -6 0 0.035
1 0 1 0.005
1 0 -1 0.015

loop_
_geom_angle_atom_site_label_1
_geom_angle_atom_site_label_2
_geom_angle_atom_site_label_3
_geom_angle
_geom_angle_publ_flag
P1 Ni1 P2 82.51(5) yes
P1 Ni1 P3 167.67(6) yes
P2 Ni1 P3 85.31(5) yes
P1 Ni1 P4 106.11(5) yes
P2 Ni1 P4 143.60(6) yes
P3 Ni1 P4 84.91(5) yes
P1 Ni1 N1 89.42(13) yes
P2 Ni1 N1 111.73(13) yes
P3 Ni1 N1 93.35(13) yes
P4 Ni1 N1 103.79(13) yes
P5 Ni2 P6 81.23(5) yes
P5 Ni2 P7 165.47(5) yes
P6 Ni2 P7 84.40(5) yes
P5 Ni2 P8 107.95(5) yes
P6 Ni2 P8 151.27(6) yes
P7 Ni2 P8 83.87(5) yes
P5 Ni2 N2 88.90(11) yes
P6 Ni2 N2 105.64(12) yes
P7 Ni2 N2 97.07(11) yes
P8 Ni2 N2 101.78(12) yes
O11 S1 O12 115.6(5) yes
O11 S1 O13 113.3(4) yes
O12 S1 O13 116.1(5) yes
O11 S1 C51 103.5(3) yes
O12 S1 C51 103.9(3) yes
O13 S1 C51 102.2(3) yes
O21 S2 O22 115.5(3) yes
O21 S2 O23 114.4(3) yes
O22 S2 O23 115.5(3) yes
O21 S2 C52 103.0(3) yes
O22 S2 C52 102.3(3) yes
O23 S2 C52 103.5(3) yes
O31 S3 O32 114.5(3) yes
O31 S3 O33 115.1(3) yes
O32 S3 O33 114.2(3) yes
O31 S3 C53 103.2(3) yes
O32 S3 C53 102.5(3) yes
O33 S3 C53 105.3(3) yes
O41 S4 O42 105.1(6) yes
O41 S4 O43 129.2(6) yes
O42 S4 O43 107.4(6) yes
O41 S4 C54 106.5(5) yes
O42 S4 C54 99.3(6) yes
O43 S4 C54 105.6(5) yes
O51 S5 O52 115.9(8) yes
O51 S5 O53 115.0(9) yes
O52 S5 O53 116.4(8) yes
O51 S5 C55 100.6(9) yes
O52 S5 C55 106.6(9) yes
O53 S5 C55 98.9(8) yes
Ni1 P1 C1 101.88(18) yes
Ni1 P1 C111 117.03(18) yes
C1 P1 C111 106.3(2) yes
Ni1 P1 C121 119.02(18) yes
C1 P1 C121 106.1(3) yes
C111 P1 C121 105.3(3) yes
Ni1 P2 C2 109.92(19) yes
Ni1 P2 C3 107.26(18) yes
C2 P2 C3 111.0(3) yes
Ni1 P2 C211 120.29(17) yes
C2 P2 C211 106.4(3) yes
C3 P2 C211 101.6(2) yes
Ni1 P3 C4 109.97(17) yes
Ni1 P3 C5 108.80(19) yes
C4 P3 C5 109.4(3) yes
Ni1 P3 C311 116.83(19) yes
C4 P3 C311 104.5(3) yes
C5 P3 C311 107.1(3) yes
Ni1 P4 C6 106.84(19) yes
Ni1 P4 C411 113.29(17) yes
C6 P4 C411 106.4(3) yes
Ni1 P4 C421 121.28(17) yes
C6 P4 C421 104.5(3) yes
C411 P4 C421 103.4(2) yes
Ni2 P5 C11 101.10(19) yes
Ni2 P5 C511 118.15(15) yes
C11 P5 C511 107.5(3) yes
Ni2 P5 C521 120.65(17) yes
C11 P5 C521 104.7(3) yes
C511 P5 C521 103.4(2) yes
Ni2 P6 C12 110.34(19) yes
Ni2 P6 C13 108.52(17) yes
C12 P6 C13 111.6(3) yes
Ni2 P6 C611 116.66(19) yes
C12 P6 C611 106.7(3) yes
C13 P6 C611 102.9(2) yes
Ni2 P7 C14 110.77(17) yes
Ni2 P7 C15 106.63(16) yes
C14 P7 C15 110.2(2) yes
Ni2 P7 C711 117.65(17) yes
C14 P7 C711 104.2(2) yes
C15 P7 C711 107.3(2) yes
Ni2 P8 C16 108.88(18) yes
Ni2 P8 C811 108.64(16) yes
C16 P8 C811 108.0(2) yes
Ni2 P8 C821 121.17(17) yes
C16 P8 C821 103.3(2) yes
C811 P8 C821 106.1(2) yes
Ni1 N1 C7 168.5(4) yes
Ni2 N2 C17 169.5(4) yes
P1 C1 C2 110.3(4) yes
P1 C1 H11 109.097 no
C2 C1 H11 108.655 no
P1 C1 H12 109.479 no
C2 C1 H12 109.822 no
H11 C1 H12 109.467 no
C1 C2 P2 109.7(4) yes
C1 C2 H21 108.771 no
P2 C2 H21 109.076 no
C1 C2 H22 110.226 no
P2 C2 H22 109.603 no
H21 C2 H22 109.467 no
P2 C3 C4 106.4(4) yes
P2 C3 H31 110.098 no
C4 C3 H31 109.625 no
P2 C3 H32 109.943 no
C4 C3 H32 111.242 no
H31 C3 H32 109.466 no
C3 C4 P3 110.2(3) yes
C3 C4 H41 108.835 no
P3 C4 H41 109.217 no
C3 C4 H42 109.494 no
P3 C4 H42 109.586 no
H41 C4 H42 109.467 no
P3 C5 C6 113.6(4) yes
P3 C5 H51 108.021 no
C6 C5 H51 107.940 no
P3 C5 H52 109.002 no
C6 C5 H52 108.724 no
H51 C5 H52 109.466 no
C5 C6 P4 114.1(4) yes
C5 C6 H61 108.940 no
P4 C6 H61 107.875 no
C5 C6 H62 108.288 no
P4 C6 H62 108.083 no
H61 C6 H62 109.465 no
N1 C7 C8 177.4(6) yes
C7 C8 H81 109.272 no
C7 C8 H82 109.356 no
H81 C8 H82 109.620 no
C7 C8 H83 109.550 no
H81 C8 H83 109.557 no
H82 C8 H83 109.472 no
P5 C11 C12 108.3(3) yes
P5 C11 H111 109.494 no
C12 C11 H111 110.484 no
P5 C11 H112 109.740 no
C12 C11 H112 109.324 no
H111 C11 H112 109.467 no
C11 C12 P6 109.8(4) yes
C11 C12 H121 109.836 no
P6 C12 H121 109.773 no
C11 C12 H122 108.807 no
P6 C12 H122 109.169 no
H121 C12 H122 109.467 no
P6 C13 C14 104.4(3) yes
P6 C13 H131 110.225 no
C14 C13 H131 109.598 no
P6 C13 H132 111.141 no
C14 C13 H132 111.917 no
H131 C13 H132 109.467 no
C13 C14 P7 108.8(3) yes
C13 C14 H141 110.291 no
P7 C14 H141 110.030 no
C13 C14 H142 108.726 no
P7 C14 H142 109.537 no
H141 C14 H142 109.465 no
P7 C15 C16 109.0(3) yes
P7 C15 H151 109.436 no
C16 C15 H151 108.770 no
P7 C15 H152 109.574 no
C16 C15 H152 110.527 no
H151 C15 H152 109.466 no
C15 C16 P8 111.4(3) yes
C15 C16 H161 108.269 no
P8 C16 H161 108.563 no
C15 C16 H162 109.823 no
P8 C16 H162 109.328 no
H161 C16 H162 109.466 no
N2 C17 C18 177.7(6) yes
C17 C18 H181 109.341 no
C17 C18 H182 109.557 no
H181 C18 H182 109.481 no
C17 C18 H183 109.501 no
H181 C18 H183 109.478 no
H182 C18 H183 109.469 no
S1 C51 F12 111.3(4) yes
S1 C51 F13 111.1(5) yes
F12 C51 F13 106.9(5) yes
S1 C51 F11 112.5(4) yes
F12 C51 F11 110.1(5) yes
F13 C51 F11 104.5(5) yes
S2 C52 F21 110.2(6) yes
S2 C52 F23 110.6(5) yes
F21 C52 F23 108.0(7) yes
S2 C52 F22 112.4(6) yes
F21 C52 F22 106.8(6) yes
F23 C52 F22 108.6(7) yes
S3 C53 F31 110.4(5) yes
S3 C53 F32 110.4(5) yes
F31 C53 F32 107.9(6) yes
S3 C53 F33 111.6(5) yes
F31 C53 F33 107.0(6) yes
F32 C53 F33 109.3(6) yes
S4 C54 F41 110.1(6) yes
S4 C54 F43 109.0(6) yes
F41 C54 F43 114.2(7) yes
S4 C54 F42 110.8(6) yes
F41 C54 F42 106.8(7) yes
F43 C54 F42 105.8(7) yes
S5 C55 F53 114.9(8) yes
S5 C55 F52 109.3(9) yes
S5 C55 F51 108.8(8) yes
F53 C55 F51 109.2(9) yes
F52 C55 F51 107.8(9) yes
P1 C111 C112 121.8(4) yes
P1 C111 C116 119.1(4) yes
C112 C111 C116 119.0(5) yes
C111 C112 C113 121.0(6) yes
C111 C112 H1121 119.279 no
C113 C112 H1121 119.675 no
C112 C113 C114 120.1(7) yes
C112 C113 H1131 119.603 no
C114 C113 H1131 120.265 no
C113 C114 C115 119.0(6) yes
C113 C114 H1141 120.188 no
C115 C114 H1141 120.784 no
C114 C115 C116 121.5(6) yes
C114 C115 H1151 119.442 no
C116 C115 H1151 119.090 no
C111 C116 C115 119.4(6) yes
C111 C116 H1161 119.875 no
C115 C116 H1161 120.709 no
P1 C121 C122 121.8(4) yes
P1 C121 C126 120.2(4) yes
C122 C121 C126 117.9(5) yes
C121 C122 C123 122.5(5) yes
C121 C122 H1221 118.352 no
C123 C122 H1221 119.116 no
C122 C123 C124 118.6(6) yes
C122 C123 H1231 120.815 no
C124 C123 H1231 120.509 no
C123 C124 C125 120.6(6) yes
C123 C124 H1241 120.005 no
C125 C124 H1241 119.408 no
C124 C125 C126 120.6(6) yes
C124 C125 H1251 119.750 no
C126 C125 H1251 119.694 no
C121 C126 C125 119.8(6) yes
C121 C126 H1261 119.941 no
C125 C126 H1261 120.265 no
P2 C211 C212 121.0(4) yes
P2 C211 C216 120.0(4) yes
C212 C211 C216 119.0(5) yes
C211 C212 C213 120.8(6) yes
C211 C212 H2121 119.021 no
C213 C212 H2121 120.183 no
C212 C213 C214 118.7(6) yes
C212 C213 H2131 120.487 no
C214 C213 H2131 120.845 no
C213 C214 C215 120.8(6) yes
C213 C214 H2141 119.311 no
C215 C214 H2141 119.914 no
C214 C215 C216 119.8(6) yes
C214 C215 H2151 119.908 no
C216 C215 H2151 120.288 no
C211 C216 C215 120.9(6) yes
C211 C216 H2161 118.883 no
C215 C216 H2161 120.201 no
P3 C311 C312 118.0(4) yes
P3 C311 C316 123.1(4) yes
C312 C311 C316 118.9(5) yes
C311 C312 C313 120.5(5) yes
C311 C312 H3121 119.456 no
C313 C312 H3121 120.065 no
C312 C313 C314 118.9(6) yes
C312 C313 H3131 119.931 no
C314 C313 H3131 121.148 no
C313 C314 C315 121.0(6) yes
C313 C314 H3141 119.239 no
C315 C314 H3141 119.771 no
C314 C315 C316 120.0(6) yes
C314 C315 H3151 120.273 no
C316 C315 H3151 119.766 no
C315 C316 C311 120.7(6) yes
C315 C316 H3161 119.682 no
C311 C316 H3161 119.610 no
P4 C411 C412 118.0(4) yes
P4 C411 C416 122.7(4) yes
C412 C411 C416 119.3(5) yes
C411 C412 C413 120.0(5) yes
C411 C412 H4121 119.556 no
C413 C412 H4121 120.416 no
C412 C413 C414 120.7(6) yes
C412 C413 H4131 120.296 no
C414 C413 H4131 119.038 no
C413 C414 C415 119.5(6) yes
C413 C414 H4141 120.214 no
C415 C414 H4141 120.228 no
C414 C415 C416 121.6(6) yes
C414 C415 H4151 118.956 no
C416 C415 H4151 119.383 no
C411 C416 C415 118.7(6) yes
C411 C416 H4161 120.281 no
C415 C416 H4161 120.981 no
P4 C421 C422 120.7(4) yes
P4 C421 C426 120.3(5) yes
C422 C421 C426 118.8(6) yes
C421 C422 C423 120.6(6) yes
C421 C422 H4221 118.842 no
C423 C422 H4221 120.584 no
C422 C423 C424 119.6(7) yes
C422 C423 H4231 120.123 no
C424 C423 H4231 120.241 no
C423 C424 C425 121.2(7) yes
C423 C424 H4241 120.106 no
C425 C424 H4241 118.710 no
C424 C425 C426 121.4(7) yes
C424 C425 H4251 119.413 no
C426 C425 H4251 119.146 no
C425 C426 C421 118.3(7) yes
C425 C426 H4261 121.454 no
C421 C426 H4261 120.202 no
P5 C511 C512 121.2(4) yes
P5 C511 C516 119.9(4) yes
C512 C511 C516 118.6(5) yes
C511 C512 C513 119.3(5) yes
C511 C512 H5121 119.484 no
C513 C512 H5121 121.184 no
C512 C513 C514 120.5(6) yes
C512 C513 H5131 119.326 no
C514 C513 H5131 120.168 no
C513 C514 C515 121.2(6) yes
C513 C514 H5141 119.660 no
C515 C514 H5141 119.167 no
C514 C515 C516 118.3(6) yes
C514 C515 H5151 121.151 no
C516 C515 H5151 120.500 no
C515 C516 C511 122.0(6) yes
C515 C516 H5161 119.453 no
C511 C516 H5161 118.508 no
P5 C521 C522 120.0(4) yes
P5 C521 C526 121.0(4) yes
C522 C521 C526 119.0(5) yes
C521 C522 C523 119.7(6) yes
C521 C522 H5221 119.772 no
C523 C522 H5221 120.475 no
C522 C523 C524 119.6(7) yes
C522 C523 H5231 119.932 no
C524 C523 H5231 120.483 no
C523 C524 C525 120.4(6) yes
C523 C524 H5241 119.577 no
C525 C524 H5241 120.016 no
C524 C525 C526 120.8(6) yes
C524 C525 H5251 119.327 no
C526 C525 H5251 119.828 no
C525 C526 C521 120.4(6) yes
C525 C526 H5261 119.990 no
C521 C526 H5261 119.584 no
P6 C611 C612 122.5(4) yes
P6 C611 C616 119.1(5) yes
C612 C611 C616 118.3(5) yes
C611 C612 C613 121.1(6) yes
C611 C612 H6121 118.849 no
C613 C612 H6121 120.017 no
C612 C613 C614 118.9(6) yes
C612 C613 H6131 120.665 no
C614 C613 H6131 120.405 no
C613 C614 C615 120.7(6) yes
C613 C614 H6141 119.722 no
C615 C614 H6141 119.611 no
C614 C615 C616 120.1(6) yes
C614 C615 H6151 119.748 no
C616 C615 H6151 120.095 no
C615 C616 C611 120.8(6) yes
C615 C616 H6161 119.955 no
C611 C616 H6161 119.211 no
P7 C711 C712 120.0(4) yes
P7 C711 C716 121.8(4) yes
C712 C711 C716 118.2(5) yes
C711 C712 C713 120.3(5) yes
C711 C712 H7121 119.351 no
C713 C712 H7121 120.353 no
C712 C713 C714 121.4(5) yes
C712 C713 H7131 118.962 no
C714 C713 H7131 119.687 no
C713 C714 C715 119.9(5) yes
C713 C714 H7141 119.972 no
C715 C714 H7141 120.173 no
C714 C715 C716 119.8(5) yes
C714 C715 H7151 120.126 no
C716 C715 H7151 120.078 no
C711 C716 C715 120.4(5) yes
C711 C716 H7161 119.663 no
C715 C716 H7161 119.883 no
P8 C811 C812 117.9(4) yes
P8 C811 C816 123.8(4) yes
C812 C811 C816 118.1(5) yes
C811 C812 C813 121.9(5) yes
C811 C812 H8121 118.370 no
C813 C812 H8121 119.763 no
C812 C813 C814 119.1(6) yes
C812 C813 H8131 119.731 no
C814 C813 H8131 121.206 no
C813 C814 C815 120.3(6) yes
C813 C814 H8141 120.114 no
C815 C814 H8141 119.599 no
C814 C815 C816 120.6(6) yes
C814 C815 H8151 120.130 no
C816 C815 H8151 119.213 no
C811 C816 C815 120.0(6) yes
C811 C816 H8161 119.826 no
C815 C816 H8161 120.158 no
P8 C821 C822 118.8(4) yes
P8 C821 C826 123.1(4) yes
C822 C821 C826 117.9(5) yes
C821 C822 C823 121.1(6) yes
C821 C822 H8221 119.090 no
C823 C822 H8221 119.761 no
C822 C823 C824 120.1(6) yes
C822 C823 H8231 119.939 no
C824 C823 H8231 119.911 no
C823 C824 C825 119.2(6) yes
C823 C824 H8241 120.425 no
C825 C824 H8241 120.397 no
C824 C825 C826 121.2(6) yes
C824 C825 H8251 118.932 no
C826 C825 H8251 119.898 no
C825 C826 C821 120.3(6) yes
C825 C826 H8261 119.763 no
C821 C826 H8261 119.912 no

loop_
_geom_bond_atom_site_label_1
_geom_bond_atom_site_label_2
_geom_bond_distance
_geom_bond_publ_flag
Ni1 P1 2.2236(14) yes
Ni1 P2 2.1878(14) yes
Ni1 P3 2.1945(14) yes
Ni1 P4 2.2515(14) yes
Ni1 N1 2.018(5) yes
Ni2 P5 2.2469(14) yes
Ni2 P6 2.1784(14) yes
Ni2 P7 2.1904(13) yes
Ni2 P8 2.2583(13) yes
Ni2 N2 2.089(4) yes
S1 O11 1.436(6) yes
S1 O12 1.394(6) yes
S1 O13 1.411(5) yes
S1 C51 1.804(6) yes
S2 O21 1.427(4) yes
S2 O22 1.418(4) yes
S2 O23 1.442(5) yes
S2 C52 1.812(7) yes
S3 O31 1.430(5) yes
S3 O32 1.429(4) yes
S3 O33 1.427(4) yes
S3 C53 1.823(7) yes
S4 O41 1.425(5) yes
S4 O42 1.420(5) yes
S4 O43 1.413(5) yes
S4 C54 1.778(5) yes
S5 O51 1.431(5) yes
S5 O52 1.418(5) yes
S5 O53 1.418(5) yes
S5 C55 1.786(5) yes
P1 C1 1.839(5) yes
P1 C111 1.814(5) yes
P1 C121 1.798(5) yes
P2 C2 1.841(6) yes
P2 C3 1.846(5) yes
P2 C211 1.837(5) yes
P3 C4 1.847(6) yes
P3 C5 1.811(6) yes
P3 C311 1.811(5) yes
P4 C6 1.860(6) yes
P4 C411 1.820(5) yes
P4 C421 1.835(5) yes
P5 C11 1.849(5) yes
P5 C511 1.811(5) yes
P5 C521 1.813(5) yes
P6 C12 1.834(5) yes
P6 C13 1.838(5) yes
P6 C611 1.813(5) yes
P7 C14 1.839(5) yes
P7 C15 1.822(5) yes
P7 C711 1.803(5) yes
P8 C16 1.853(5) yes
P8 C811 1.827(5) yes
P8 C821 1.826(5) yes
F11 C51 1.318(7) yes
F12 C51 1.343(7) yes
F13 C51 1.337(8) yes
F21 C52 1.339(8) yes
F22 C52 1.310(9) yes
F23 C52 1.320(9) yes
F31 C53 1.342(9) yes
F32 C53 1.312(8) yes
F33 C53 1.300(8) yes
F41 C54 1.335(5) yes
F42 C54 1.323(5) yes
F42 C55 1.759(19) yes
F43 C54 1.335(5) yes
F51 C55 1.324(5) yes
F52 C55 1.326(5) yes
F53 C55 1.332(5) yes
N1 C7 1.138(7) yes
N2 C17 1.121(6) yes
C1 C2 1.512(8) yes
C1 H11 1.000 no
C1 H12 1.000 no
C2 H21 1.000 no
C2 H22 1.000 no
C3 C4 1.504(8) yes
C3 H31 1.000 no
C3 H32 1.000 no
C4 H41 1.000 no
C4 H42 1.000 no
C5 C6 1.508(9) yes
C5 H51 1.000 no
C5 H52 1.000 no
C6 H61 1.000 no
C6 H62 1.000 no
C7 C8 1.474(8) yes
C8 H81 1.005 no
C8 H82 1.003 no
C8 H83 1.001 no
C11 C12 1.530(8) yes
C11 H111 1.000 no
C11 H112 1.000 no
C12 H121 1.000 no
C12 H122 1.000 no
C13 C14 1.532(7) yes
C13 H131 1.000 no
C13 H132 1.000 no
C14 H141 1.000 no
C14 H142 1.000 no
C15 C16 1.551(7) yes
C15 H151 1.000 no
C15 H152 1.000 no
C16 H161 1.000 no
C16 H162 1.000 no
C17 C18 1.490(8) yes
C18 H181 1.000 no
C18 H182 1.000 no
C18 H183 1.000 no
C111 C112 1.382(8) yes
C111 C116 1.392(8) yes
C112 C113 1.398(9) yes
C112 H1121 1.000 no
C113 C114 1.369(10) yes
C113 H1131 1.000 no
C114 C115 1.387(11) yes
C114 H1141 1.000 no
C115 C116 1.390(10) yes
C115 H1151 1.000 no
C116 H1161 1.000 no
C121 C122 1.385(7) yes
C121 C126 1.393(8) yes
C122 C123 1.377(8) yes
C122 H1221 1.000 no
C123 C124 1.369(9) yes
C123 H1231 1.000 no
C124 C125 1.379(10) yes
C124 H1241 1.000 no
C125 C126 1.384(10) yes
C125 H1251 1.000 no
C126 H1261 1.000 no
C211 C212 1.364(7) yes
C211 C216 1.377(8) yes
C212 C213 1.403(8) yes
C212 H2121 1.000 no
C213 C214 1.374(10) yes
C213 H2131 1.000 no
C214 C215 1.362(10) yes
C214 H2141 1.000 no
C215 C216 1.377(10) yes
C215 H2151 1.000 no
C216 H2161 1.000 no
C311 C312 1.422(8) yes
C311 C316 1.375(8) yes
C312 C313 1.384(8) yes
C312 H3121 1.000 no
C313 C314 1.387(10) yes
C313 H3131 1.000 no
C314 C315 1.383(11) yes
C314 H3141 1.000 no
C315 C316 1.383(9) yes
C315 H3151 1.000 no
C316 H3161 1.000 no
C411 C412 1.398(7) yes
C411 C416 1.411(8) yes
C412 C413 1.386(8) yes
C412 H4121 1.000 no
C413 C414 1.379(10) yes
C413 H4131 1.000 no
C414 C415 1.376(10) yes
C414 H4141 1.000 no
C415 C416 1.387(9) yes
C415 H4151 1.000 no
C416 H4161 1.000 no
C421 C422 1.398(8) yes
C421 C426 1.414(8) yes
C422 C423 1.397(8) yes
C422 H4221 1.000 no
C423 C424 1.377(10) yes
C423 H4231 1.000 no
C424 C425 1.339(12) yes
C424 H4241 1.000 no
C425 C426 1.417(11) yes
C425 H4251 1.000 no
C426 H4261 1.000 no
C511 C512 1.401(7) yes
C511 C516 1.383(8) yes
C512 C513 1.398(8) yes
C512 H5121 1.000 no
C513 C514 1.364(8) yes
C513 H5131 1.000 no
C514 C515 1.383(9) yes
C514 H5141 1.000 no
C515 C516 1.386(9) yes
C515 H5151 1.000 no
C516 H5161 1.000 no
C521 C522 1.395(8) yes
C521 C526 1.370(8) yes
C522 C523 1.391(9) yes
C522 H5221 1.000 no
C523 C524 1.371(10) yes
C523 H5231 1.000 no
C524 C525 1.351(10) yes
C524 H5241 1.000 no
C525 C526 1.374(8) yes
C525 H5251 1.000 no
C526 H5261 1.000 no
C611 C612 1.369(8) yes
C611 C616 1.376(8) yes
C612 C613 1.401(8) yes
C612 H6121 1.000 no
C613 C614 1.362(10) yes
C613 H6131 1.000 no
C614 C615 1.359(11) yes
C614 H6141 1.000 no
C615 C616 1.381(9) yes
C615 H6151 1.000 no
C616 H6161 1.000 no
C711 C712 1.414(7) yes
C711 C716 1.396(7) yes
C712 C713 1.362(7) yes
C712 H7121 1.000 no
C713 C714 1.372(8) yes
C713 H7131 1.000 no
C714 C715 1.385(8) yes
C714 H7141 1.000 no
C715 C716 1.394(7) yes
C715 H7151 1.000 no
C716 H7161 1.000 no
C811 C812 1.369(7) yes
C811 C816 1.400(7) yes
C812 C813 1.386(8) yes
C812 H8121 1.000 no
C813 C814 1.372(9) yes
C813 H8131 1.000 no
C814 C815 1.364(10) yes
C814 H8141 1.000 no
C815 C816 1.379(9) yes
C815 H8151 1.000 no
C816 H8161 1.000 no
C821 C822 1.390(8) yes
C821 C826 1.386(7) yes
C822 C823 1.385(9) yes
C822 H8221 1.000 no
C823 C824 1.391(10) yes
C823 H8231 1.000 no
C824 C825 1.351(10) yes
C824 H8241 1.000 no
C825 C826 1.404(8) yes
C825 H8251 1.000 no
C826 H8261 1.000 no

loop_
_geom_contact_atom_site_label_1
_geom_contact_atom_site_label_2
_geom_contact_distance
_geom_contact_site_symmetry_2
_geom_contact_publ_flag
F11 F21 2.979(6) . no
F11 C17 3.082(7) 3_645 no
F11 C18 3.133(8) 3_645 no
F11 F22 3.286(7) . no
F11 N2 3.525(5) 3_645 no
F11 C11 3.563(7) 3_645 no
F12 F22 2.893(6) . no
F12 C714 3.309(7) 4_664 no
F12 C616 3.460(8) 4_564 no
F12 C713 3.590(7) 4_664 no
F13 C713 3.289(7) 4_664 no
F13 C2 3.352(8) 2 no
F13 O23 3.455(7) 2 no
F13 C714 3.510(8) 4_664 no
F13 C11 3.541(8) 3_645 no
F21 C12 3.539(8) 3_645 no
F21 C17 3.539(8) 3_645 no
F21 N2 3.592(7) 3_645 no
F21 C13 3.596(8) 3_645 no
F22 C814 3.45(1) 4_664 no
F22 C18 3.554(9) 4_664 no
F23 C18 3.411(9) 4_664 no
F23 C8 3.53(1) . no
F31 C114 3.209(9) 3_645 no
F31 C115 3.361(9) 3_645 no
F31 C515 3.461(9) 2_556 no
F32 C214 3.181(9) 1_655 no
F32 C115 3.292(9) 3_645 no
F32 C315 3.471(9) . no
F32 C213 3.538(9) 1_655 no
F33 O53 2.80(1) 1_655 no
F33 C614 3.467(9) 1_655 no
F41 C813 3.20(1) 2_456 no
F41 C812 3.58(1) 2_456 no
F41 C814 3.60(1) 2_456 no
F42 C8 3.41(1) 3_645 no
F42 C514 3.56(1) 2_456 no
F43 C515 3.27(1) 2_456 no
F43 C514 3.47(1) 2_456 no
F43 C825 3.49(1) 2_456 no
F51 C826 3.11(3) 2_456 no
F51 C823 3.19(2) . no
F51 C822 3.44(2) . no
F51 C825 3.50(3) 2_456 no
F52 C514 2.81(2) 2_456 no
F52 C515 2.95(2) 2_456 no
F53 C813 3.50(3) 2_456 no
O11 C714 3.427(8) 4_664 no
O11 C216 3.514(8) 2 no
O12 C513 3.093(8) 3_645 no
O12 C512 3.282(9) 3_645 no
O12 C314 3.44(1) 2_455 no
O12 C313 3.52(1) 2_455 no
O13 C13 3.295(8) 4_564 no
O13 C12 3.397(8) 4_564 no
O13 C616 3.44(1) 4_564 no
O21 C7 2.983(7) . no
O21 C8 3.208(9) . no
O21 C526 3.231(7) 4_564 no
O21 N1 3.313(6) . no
O21 C525 3.430(9) 4_564 no
O22 C712 3.349(6) 3_645 no
O22 C3 3.391(7) . no
O22 C312 3.430(7) . no
O22 C713 3.475(7) 3_645 no
O22 N1 3.546(6) . no
O22 C7 3.546(7) . no
O23 C11 3.396(8) 4_564 no
O23 C18 3.464(9) 3_645 no
O23 C713 3.522(8) 3_645 no
O31 C124 3.369(9) 1_655 no
O31 C123 3.385(8) 1_655 no
O31 C715 3.405(7) . no
O31 C415 3.480(9) . no
O32 C716 3.274(7) . no
O32 C816 3.413(7) . no
O32 C614 3.527(8) 1_655 no
O32 C715 3.547(7) . no
O32 C16 3.589(7) . no
O33 C114 3.437(9) 3_645 no
O33 C6 3.499(9) . no
O33 C416 3.592(7) . no
O41 C6 3.19(1) . no
O41 C212 3.27(1) . no
O41 C5 3.28(1) . no
O41 C213 3.28(1) . no
O42 C613 3.33(1) . no
O42 C15 3.35(1) . no
O42 C612 3.37(1) . no
O42 C822 3.50(1) . no
O43 C113 3.26(1) 3_645 no
O43 C114 3.30(1) 3_645 no
O51 C5 3.32(2) . no
O51 C6 3.56(2) . no
O52 C613 3.22(2) . no
O52 C15 3.22(2) . no
O52 C612 3.24(2) . no
O53 C213 3.29(3) . no
O53 C613 3.33(3) . no
C3 C713 3.521(8) 3_645 no
C4 C414 3.567(9) 3_645 no
C4 C413 3.575(8) 3_645 no
C14 C424 3.488(8) . no
C14 C423 3.560(8) . no
C14 C425 3.589(9) . no
C113 C525 3.537(9) 4_564 no
C124 C315 3.60(1) 1_455 no
C126 C514 3.467(9) 4_564 no
C525 C814 3.573(9) 1_455 no

loop_
_geom_torsion_atom_site_label_1
_geom_torsion_atom_site_label_2
_geom_torsion_atom_site_label_3
_geom_torsion_atom_site_label_4
_geom_torsion
_geom_torsion_publ_flag
Ni1 P1 C1 C2 52.2(5) no
Ni1 P1 C111 C112 76.6(5) no
Ni1 P1 C111 C116 -99.9(5) no
Ni1 P1 C121 C122 8.1(6) no
Ni1 P1 C121 C126 -173.6(5) no
Ni1 P2 C2 C1 -5.4(5) no
Ni1 P2 C3 C4 48.7(4) no
Ni1 P2 C211 C212 -21.0(6) no
Ni1 P2 C211 C216 159.7(4) no
Ni1 P3 C4 C3 22.8(4) no
Ni1 P3 C5 C6 -29.1(6) no
Ni1 P3 C311 C312 -72.1(5) no
Ni1 P3 C311 C316 108.9(5) no
Ni1 P4 C6 C5 17.0(6) no
Ni1 P4 C411 C412 47.6(5) no
Ni1 P4 C411 C416 -133.2(4) no
Ni1 P4 C421 C422 -96.5(5) no
Ni1 P4 C421 C426 78.5(5) no
Ni2 P5 C11 C12 54.6(4) no
Ni2 P5 C511 C512 76.0(4) no
Ni2 P5 C511 C516 -96.8(4) no
Ni2 P5 C521 C522 34.6(5) no
Ni2 P5 C521 C526 -147.8(4) no
Ni2 P6 C12 C11 -6.8(4) no
Ni2 P6 C13 C14 50.4(4) no
Ni2 P6 C611 C612 -14.5(6) no
Ni2 P6 C611 C616 169.0(4) no
Ni2 P7 C14 C13 27.1(4) no
Ni2 P7 C15 C16 -48.9(4) no
Ni2 P7 C711 C712 -59.8(4) no
Ni2 P7 C711 C716 121.8(4) no
Ni2 P8 C16 C15 -2.9(5) no
Ni2 P8 C811 C812 60.5(4) no
Ni2 P8 C811 C816 -113.9(4) no
Ni2 P8 C821 C822 71.7(5) no
Ni2 P8 C821 C826 -103.5(5) no
P1 Ni1 P2 C2 29.6(2) no
P1 Ni1 P2 C3 150.4(2) no
P1 Ni1 P2 C211 -94.4(2) no
P1 Ni1 P3 C4 -2.9(4) no
P1 Ni1 P3 C5 -122.7(3) no
P1 Ni1 P3 C311 115.9(3) no
P1 Ni1 P4 C6 147.5(3) no
P1 Ni1 P4 C411 -95.7(2) no
P1 Ni1 P4 C421 28.1(2) no
P1 C1 C2 P2 -29.8(5) no
P1 C111 C112 C113 -175.6(5) no
P1 C111 C116 C115 174.9(5) no
P1 C121 C122 C123 179.8(5) no
P1 C121 C126 C125 -178.6(6) no
P2 Ni1 P1 C1 -42.4(2) no
P2 Ni1 P1 C111 -157.8(2) no
P2 Ni1 P1 C121 73.7(2) no
P2 Ni1 P3 C4 5.9(2) no
P2 Ni1 P3 C5 -113.9(2) no
P2 Ni1 P3 C311 124.7(2) no
P2 Ni1 P4 C6 48.1(3) no
P2 Ni1 P4 C411 164.9(2) no
P2 Ni1 P4 C421 -71.2(2) no
P2 C3 C4 P3 -43.9(4) no
P2 C211 C212 C213 -177.3(4) no
P2 C211 C216 C215 176.5(5) no
P3 Ni1 P1 C1 -33.6(3) no
P3 Ni1 P1 C111 -149.0(3) no
P3 Ni1 P1 C121 82.6(3) no
P3 Ni1 P2 C2 -148.5(2) no
P3 Ni1 P2 C3 -27.7(2) no
P3 Ni1 P2 C211 87.5(2) no
P3 Ni1 P4 C6 -26.9(3) no
P3 Ni1 P4 C411 89.9(2) no
P3 Ni1 P4 C421 -146.2(2) no
P3 C5 C6 P4 7.0(7) no
P3 C311 C312 C313 -179.6(5) no
P3 C311 C316 C315 177.6(5) no
P4 Ni1 P1 C1 173.7(2) no
P4 Ni1 P1 C111 58.3(2) no
P4 Ni1 P1 C121 -70.1(2) no
P4 Ni1 P2 C2 136.6(2) no
P4 Ni1 P2 C3 -102.5(2) no
P4 Ni1 P2 C211 12.7(2) no
P4 Ni1 P3 C4 150.8(2) no
P4 Ni1 P3 C5 31.0(2) no
P4 Ni1 P3 C311 -90.4(2) no
P4 Ni1 N1 C7 37(2) no
P4 C411 C412 C413 -179.4(4) no
P4 C411 C416 C415 178.5(5) no
P4 C421 C422 C423 173.4(5) no
P4 C421 C426 C425 -173.5(5) no
P5 Ni2 P6 C12 32.1(2) no
P5 Ni2 P6 C13 154.7(2) no
P5 Ni2 P6 C611 -89.8(2) no
P5 Ni2 P7 C14 11.7(3) no
P5 Ni2 P7 C15 -108.2(3) no
P5 Ni2 P7 C711 131.3(3) no
P5 Ni2 P8 C16 150.4(2) no
P5 Ni2 P8 C811 -92.2(2) no
P5 Ni2 P8 C821 31.0(2) no
P5 C11 C12 P6 -30.6(4) no
P5 C511 C512 C513 -171.5(4) no
P5 C511 C516 C515 170.7(5) no
P5 C521 C522 C523 175.5(5) no
P5 C521 C526 C525 -175.7(5) no
P6 Ni2 P5 C11 -45.4(2) no
P6 Ni2 P5 C511 -162.3(2) no
P6 Ni2 P5 C521 69.2(2) no
P6 Ni2 P7 C14 3.1(2) no
P6 Ni2 P7 C15 -116.7(2) no
P6 Ni2 P7 C711 122.8(2) no
P6 Ni2 P8 C16 45.5(3) no
P6 Ni2 P8 C811 162.9(2) no
P6 Ni2 P8 C821 -73.9(2) no
P6 C13 C14 P7 -46.7(4) no
P6 C611 C612 C613 -177.3(5) no
P6 C611 C616 C615 177.4(5) no
P7 Ni2 P5 C11 -54.0(3) no
P7 Ni2 P5 C511 -170.9(3) no
P7 Ni2 P5 C521 60.6(3) no
P7 Ni2 P6 C12 -150.0(2) no
P7 Ni2 P6 C13 -27.5(2) no
P7 Ni2 P6 C611 88.0(2) no
P7 Ni2 P8 C16 -20.9(2) no
P7 Ni2 P8 C811 96.5(2) no
P7 Ni2 P8 C821 -140.4(2) no
P7 C15 C16 P8 31.7(5) no
P7 C711 C712 C713 -179.0(4) no
P7 C711 C716 C715 178.3(4) no
P8 Ni2 P5 C11 162.6(2) no
P8 Ni2 P5 C511 45.7(2) no
P8 Ni2 P5 C521 -82.8(2) no
P8 Ni2 P6 C12 143.7(2) no
P8 Ni2 P6 C13 -93.8(2) no
P8 Ni2 P6 C611 21.7(2) no
P8 Ni2 P7 C14 156.9(2) no
P8 Ni2 P7 C15 37.0(2) no
P8 Ni2 P7 C711 -83.5(2) no
P8 C811 C812 C813 -174.2(4) no
P8 C811 C816 C815 173.1(5) no
P8 C821 C822 C823 -174.8(5) no
P8 C821 C826 C825 173.0(5) no
F11 C51 S1 O11 176.7(4) no
F11 C51 S1 O12 -62.1(6) no
F11 C51 S1 O13 58.9(5) no
F12 C51 S1 O11 52.4(5) no
F12 C51 S1 O12 173.6(5) no
F12 C51 S1 O13 -65.3(5) no
F13 C51 S1 O11 -66.6(5) no
F13 C51 S1 O12 54.5(6) no
F13 C51 S1 O13 175.6(5) no
F21 C52 S2 O21 -178.8(5) no
F21 C52 S2 O22 61.1(5) no
F21 C52 S2 O23 -59.4(6) no
F22 C52 S2 O21 -59.8(6) no
F22 C52 S2 O22 -179.9(5) no
F22 C52 S2 O23 59.7(6) no
F23 C52 S2 O21 61.9(6) no
F23 C52 S2 O22 -58.2(6) no
F23 C52 S2 O23 -178.7(6) no
F31 C53 S3 O31 176.8(5) no
F31 C53 S3 O32 57.6(5) no
F31 C53 S3 O33 -62.2(5) no
F32 C53 S3 O31 -64.0(6) no
F32 C53 S3 O32 176.8(5) no
F32 C53 S3 O33 57.0(6) no
F33 C53 S3 O31 57.8(6) no
F33 C53 S3 O32 -61.4(5) no
F33 C53 S3 O33 178.9(5) no
F41 C54 S4 O41 -172.2(8) no
F41 C54 S4 O42 -63.4(9) no
F41 C54 S4 O43 47.7(9) no
F42 C54 S4 O41 70.0(9) no
F42 C54 S4 O42 178.8(8) no
F42 C54 S4 O43 -70.1(9) no
F43 C54 S4 O41 -46.0(8) no
F43 C54 S4 O42 62.8(9) no
F43 C54 S4 O43 173.9(8) no
F51 C55 S5 O51 156(2) no
F51 C55 S5 O52 35(2) no
F51 C55 S5 O53 -86(2) no
F52 C55 S5 O51 -87(2) no
F52 C55 S5 O52 152(2) no
F52 C55 S5 O53 31(2) no
F53 C55 S5 O51 33(2) no
F53 C55 S5 O52 -88(2) no
F53 C55 S5 O53 151(2) no
N1 Ni1 P1 C1 69.5(2) no
N1 Ni1 P1 C111 -45.9(2) no
N1 Ni1 P1 C121 -174.3(2) no
N1 Ni1 P2 C2 -56.8(3) no
N1 Ni1 P2 C3 64.0(2) no
N1 Ni1 P2 C211 179.2(2) no
N1 Ni1 P3 C4 -105.6(2) no
N1 Ni1 P3 C5 134.6(3) no
N1 Ni1 P3 C311 13.2(2) no
N1 Ni1 P4 C6 -119.1(3) no
N1 Ni1 P4 C411 -2.2(2) no
N1 Ni1 P4 C421 121.6(2) no
N2 Ni2 P5 C11 60.6(2) no
N2 Ni2 P5 C511 -56.3(2) no
N2 Ni2 P5 C521 175.2(2) no
N2 Ni2 P6 C12 -54.2(2) no
N2 Ni2 P6 C13 68.3(2) no
N2 Ni2 P6 C611 -176.2(2) no
N2 Ni2 P7 C14 -102.0(2) no
N2 Ni2 P7 C15 138.2(2) no
N2 Ni2 P7 C711 17.7(2) no
N2 Ni2 P8 C16 -116.9(2) no
N2 Ni2 P8 C811 0.5(2) no
N2 Ni2 P8 C821 123.7(2) no
C1 P1 C111 C112 -36.3(6) no
C1 P1 C111 C116 147.1(5) no
C1 P1 C121 C122 122.1(5) no
C1 P1 C121 C126 -59.6(6) no
C1 C2 P2 C3 -123.9(4) no
C1 C2 P2 C211 126.4(4) no
C2 P2 C3 C4 168.8(4) no
C2 P2 C211 C212 -146.7(5) no
C2 P2 C211 C216 34.1(6) no
C2 C1 P1 C111 175.2(4) no
C2 C1 P1 C121 -73.1(5) no
C3 P2 C211 C212 97.1(5) no
C3 P2 C211 C216 -82.2(5) no
C3 C4 P3 C5 142.2(4) no
C3 C4 P3 C311 -103.4(4) no
C4 P3 C5 C6 -149.2(5) no
C4 P3 C311 C312 49.6(5) no
C4 P3 C311 C316 -129.4(5) no
C4 C3 P2 C211 -78.4(4) no
C5 P3 C311 C312 165.6(5) no
C5 P3 C311 C316 -13.4(6) no
C5 C6 P4 C411 -104.3(5) no
C5 C6 P4 C421 146.7(5) no
C6 P4 C411 C412 164.7(4) no
C6 P4 C411 C416 -16.2(6) no
C6 P4 C421 C422 143.1(5) no
C6 P4 C421 C426 -42.0(5) no
C6 C5 P3 C311 98.1(5) no
C11 P5 C511 C512 -37.4(5) no
C11 P5 C511 C516 149.8(4) no
C11 P5 C521 C522 147.4(5) no
C11 P5 C521 C526 -35.1(5) no
C11 C12 P6 C13 -127.5(4) no
C11 C12 P6 C611 120.9(4) no
C12 P6 C13 C14 172.2(3) no
C12 P6 C611 C612 -138.3(5) no
C12 P6 C611 C616 45.2(5) no
C12 C11 P5 C511 179.0(3) no
C12 C11 P5 C521 -71.5(4) no
C13 P6 C611 C612 104.2(5) no
C13 P6 C611 C616 -72.4(5) no
C13 C14 P7 C15 144.8(4) no
C13 C14 P7 C711 -100.4(4) no
C14 P7 C15 C16 -169.2(4) no
C14 P7 C711 C712 63.2(4) no
C14 P7 C711 C716 -115.2(4) no
C14 C13 P6 C611 -73.8(4) no
C15 P7 C711 C712 -180.0(4) no
C15 P7 C711 C716 1.6(5) no
C15 C16 P8 C811 -120.7(4) no
C15 C16 P8 C821 127.1(4) no
C16 P8 C811 C812 178.4(4) no
C16 P8 C811 C816 4.1(5) no
C16 P8 C821 C822 -50.5(5) no
C16 P8 C821 C826 134.4(5) no
C16 C15 P7 C711 78.0(4) no
C111 P1 C121 C122 -125.5(5) no
C111 P1 C121 C126 52.8(6) no
C111 C112 C113 C114 1(1) no
C111 C116 C115 C114 1(1) no
C112 C111 P1 C121 -148.6(5) no
C112 C111 C116 C115 -1.7(9) no
C112 C113 C114 C115 -2(1) no
C113 C112 C111 C116 0.9(9) no
C113 C114 C115 C116 1(1) no
C116 C111 P1 C121 34.8(5) no
C121 C122 C123 C124 -1.3(9) no
C121 C126 C125 C124 -1(1) no
C122 C121 C126 C125 -0(1) no
C122 C123 C124 C125 -0(1) no
C123 C122 C121 C126 1.5(9) no
C123 C124 C125 C126 1(1) no
C211 C212 C213 C214 -1.9(9) no
C211 C216 C215 C214 3(1) no
C212 C211 C216 C215 -2.7(9) no
C212 C213 C214 C215 2.7(9) no
C213 C212 C211 C216 2.0(9) no
C213 C214 C215 C216 -3(1) no
C311 C312 C313 C314 1(1) no
C311 C316 C315 C314 3(1) no
C312 C311 C316 C315 -1.4(9) no
C312 C313 C314 C315 0(1) no
C313 C312 C311 C316 -0.6(9) no
C313 C314 C315 C316 -2(1) no
C411 P4 C421 C422 31.9(5) no
C411 P4 C421 C426 -153.1(5) no
C411 C412 C413 C414 0.2(9) no
C411 C416 C415 C414 2(1) no
C412 C411 P4 C421 -85.5(5) no
C412 C411 C416 C415 -2.4(9) no
C412 C413 C414 C415 -1(1) no
C413 C412 C411 C416 1.5(8) no
C413 C414 C415 C416 -0(1) no
C416 C411 P4 C421 93.7(5) no
C421 C422 C423 C424 0.8(9) no
C421 C426 C425 C424 -0.6(9) no
C422 C421 C426 C425 1.6(8) no
C422 C423 C424 C425 0(1) no
C423 C422 C421 C426 -1.7(8) no
C423 C424 C425 C426 -0(1) no
C511 P5 C521 C522 -100.3(5) no
C511 P5 C521 C526 77.3(5) no
C511 C512 C513 C514 0.9(9) no
C511 C516 C515 C514 0.8(9) no
C512 C511 P5 C521 -147.7(4) no
C512 C511 C516 C515 -2.3(8) no
C512 C513 C514 C515 -2.5(9) no
C513 C512 C511 C516 1.5(7) no
C513 C514 C515 C516 1.7(9) no
C516 C511 P5 C521 39.4(5) no
C521 C522 C523 C524 2(1) no
C521 C526 C525 C524 -1.3(9) no
C522 C521 C526 C525 1.9(9) no
C522 C523 C524 C525 -1(1) no
C523 C522 C521 C526 -2.2(9) no
C523 C524 C525 C526 1(1) no
C611 C612 C613 C614 -0(1) no
C611 C616 C615 C614 0(1) no
C612 C611 C616 C615 0.8(9) no
C612 C613 C614 C615 1(1) no
C613 C612 C611 C616 -0.7(9) no
C613 C614 C615 C616 -1(1) no
C711 C712 C713 C714 -0.7(8) no
C711 C716 C715 C714 1.9(8) no
C712 C711 C716 C715 -0.1(7) no
C712 C713 C714 C715 2.6(8) no
C713 C712 C711 C716 -0.5(7) no
C713 C714 C715 C716 -3.2(8) no
C811 P8 C821 C822 -164.0(4) no
C811 P8 C821 C826 20.8(5) no
C811 C812 C813 C814 1.9(9) no
C811 C816 C815 C814 -0(1) no
C812 C811 P8 C821 -71.3(4) no
C812 C811 C816 C815 -1.3(8) no
C812 C813 C814 C815 -3(1) no
C813 C812 C811 C816 0.5(8) no
C813 C814 C815 C816 3(1) no
C816 C811 P8 C821 114.4(4) no
C821 C822 C823 C824 2(1) no
C821 C826 C825 C824 1(1) no
C822 C821 C826 C825 -2.2(8) no
C822 C823 C824 C825 -3(1) no
C823 C822 C821 C826 0.6(9) no
C823 C824 C825 C826 2(1) no
